data_4134543
loop_
_publ_author_name
'Stevens, Hendrik'
'Duan, Peng-Cheng'
'Dechert, Sebastian'
'Meyer, Franc'

_publ_section_title
;
 Competing H2 versus Intramolecular C-H Activation at a Dinuclear Nickel
 Complex via Metal-Metal Cooperative Oxidative Addition.
;
_journal_name_full 'Journal of the American Chemical Society'
_journal_paper_doi 10.1021/jacs.0c00758
_journal_year 2020
_chemical_formula_moiety 'C51 H45 Br N6 Ni2, 4(C H2 Cl2)'
_chemical_formula_sum 'C55 H53 Br Cl8 N6 Ni2'
_chemical_formula_weight 1278.96
_space_group_crystal_system monoclinic
_space_group_IT_number 14
_space_group_name_Hall '-P 2ybc'
_space_group_name_H-M_alt 'P 1 21/c 1'
_atom_sites_solution_hydrogens geom
_audit_creation_method SHELXL-2014/7
_cell_angle_alpha 90
_cell_angle_beta 102.685(4)
_cell_angle_gamma 90
_cell_formula_units_Z 4
_cell_length_a 13.2136(6)
_cell_length_b 17.6293(5)
_cell_length_c 24.0942(11)
_cell_measurement_reflns_used 38697
_cell_measurement_temperature 133(2)
_cell_measurement_theta_max 25.718
_cell_measurement_theta_min 1.444
_cell_volume 5475.7(4)
_computing_cell_refinement 'X-AREA (Stoe & Cie, 2002)'
_computing_data_collection 'X-AREA (Stoe & Cie, 2002)'
_computing_data_reduction 'X-AREA (Stoe & Cie, 2002)'
_computing_molecular_graphics 'DIAMOND (Brandenburg, 2012)'
_computing_publication_material 'SHELXL-2014 (Sheldrick, 2014)'
_computing_structure_refinement 'SHELXL-2014/7 (Sheldrick, 2014)'
_computing_structure_solution 'SHELXS-2014 (Sheldrick, 2014)'
_diffrn_ambient_temperature 133(2)
_diffrn_measured_fraction_theta_full 0.999
_diffrn_measured_fraction_theta_max 0.989
_diffrn_measurement_device_type 'Stoe IPDS II'
_diffrn_measurement_method \w
_diffrn_radiation_type MoK\a
_diffrn_radiation_wavelength 0.71073
_diffrn_reflns_av_R_equivalents 0.0567
_diffrn_reflns_av_unetI/netI 0.0412
_diffrn_reflns_Laue_measured_fraction_full 0.999
_diffrn_reflns_Laue_measured_fraction_max 0.989
_diffrn_reflns_limit_h_max 16
_diffrn_reflns_limit_h_min -16
_diffrn_reflns_limit_k_max 18
_diffrn_reflns_limit_k_min -21
_diffrn_reflns_limit_l_max 29
_diffrn_reflns_limit_l_min -28
_diffrn_reflns_number 38697
_diffrn_reflns_point_group_measured_fraction_full 0.999
_diffrn_reflns_point_group_measured_fraction_max 0.989
_diffrn_reflns_theta_full 25.242
_diffrn_reflns_theta_max 25.718
_diffrn_reflns_theta_min 1.444
_diffrn_source 'fine-focus sealed tube'
_exptl_absorpt_coefficient_mu 1.852
_exptl_absorpt_correction_T_max 0.7380
_exptl_absorpt_correction_T_min 0.3418
_exptl_absorpt_correction_type numerical
_exptl_absorpt_process_details 'X-RED (Stoe & Cie, 2002)'
_exptl_crystal_colour 'dark green'
_exptl_crystal_density_diffrn 1.551
_exptl_crystal_description block
_exptl_crystal_F_000 2608
_exptl_crystal_size_max 0.500
_exptl_crystal_size_mid 0.500
_exptl_crystal_size_min 0.260
_refine_diff_density_max 0.668
_refine_diff_density_min -0.492
_refine_diff_density_rms 0.075
_refine_ls_extinction_method none
_refine_ls_goodness_of_fit_ref 1.050
_refine_ls_hydrogen_treatment constr
_refine_ls_matrix_type full
_refine_ls_number_parameters 681
_refine_ls_number_reflns 10327
_refine_ls_number_restraints 0
_refine_ls_restrained_S_all 1.050
_refine_ls_R_factor_all 0.0539
_refine_ls_R_factor_gt 0.0393
_refine_ls_shift/su_max 0.001
_refine_ls_shift/su_mean 0.000
_refine_ls_structure_factor_coef Fsqd
_refine_ls_weighting_details 'w=1/[\s^2^(Fo^2^)+(0.0516P)^2^+0.3104P] where P=(Fo^2^+2Fc^2^)/3'
_refine_ls_weighting_scheme calc
_refine_ls_wR_factor_gt 0.0863
_refine_ls_wR_factor_ref 0.0913
_reflns_Friedel_coverage 0.000
_reflns_number_gt 8494
_reflns_number_total 10327
_reflns_threshold_expression 'I > 2\s(I)'
_cod_data_source_file ja0c00758_si_002.cif
_cod_data_source_block 1-pd72
_cod_original_sg_symbol_H-M 'P 21/c'
_cod_database_code 4134543
_shelx_shelxl_version_number 2014/7
_shelx_space_group_comment
;
The symmetry employed for this shelxl refinement is uniquely defined
by the following loop, which should always be used as a source of
symmetry information in preference to the above space-group names.
They are only intended as comments.
;
_shelx_estimated_absorpt_t_min 0.458
_shelx_estimated_absorpt_t_max 0.645

loop_
_space_group_symop_operation_xyz
'x, y, z'
'-x, y+1/2, -z+1/2'
'-x, -y, -z'
'x, -y-1/2, z-1/2'

loop_
_atom_site_label
_atom_site_type_symbol
_atom_site_fract_x
_atom_site_fract_y
_atom_site_fract_z
_atom_site_U_iso_or_equiv
_atom_site_adp_type
_atom_site_occupancy
_atom_site_site_symmetry_order
_atom_site_calc_flag
_atom_site_refinement_flags_posn
_atom_site_refinement_flags_adp
_atom_site_refinement_flags_occupancy
_atom_site_disorder_assembly
_atom_site_disorder_group
Ni1 Ni 0.44200(3) 0.82727(2) 0.55659(2) 0.01913(9) Uani 1 1 d . . . . .
Ni2 Ni 0.56399(3) 0.83568(2) 0.42869(2) 0.01867(9) Uani 1 1 d . . . . .
Br1 Br 0.44161(2) 0.76794(2) 0.46853(2) 0.02245(8) Uani 1 1 d . . . . .
N1 N 0.53793(17) 0.89272(13) 0.53801(9) 0.0218(5) Uani 1 1 d . . . . .
N2 N 0.58272(17) 0.89531(13) 0.49261(9) 0.0219(5) Uani 1 1 d . . . . .
N3 N 0.45797(17) 0.88982(13) 0.62110(9) 0.0224(5) Uani 1 1 d . . . . .
N4 N 0.34336(17) 0.76126(13) 0.57713(9) 0.0209(5) Uani 1 1 d . . . . .
N5 N 0.66518(17) 0.89997(13) 0.41048(9) 0.0216(5) Uani 1 1 d . . . . .
N6 N 0.55004(17) 0.77457(12) 0.36327(9) 0.0202(5) Uani 1 1 d . . . . .
C1 C 0.6465(2) 0.99165(16) 0.54969(12) 0.0265(6) Uani 1 1 d . . . . .
H1 H 0.6849 1.0353 0.5650 0.032 Uiso 1 1 calc R U . . .
C2 C 0.5755(2) 0.95046(16) 0.57269(11) 0.0234(6) Uani 1 1 d . . . . .
C3 C 0.6483(2) 0.95408(16) 0.49897(12) 0.0227(6) Uani 1 1 d . . . . .
C4 C 0.5336(2) 0.95314(17) 0.62508(12) 0.0255(6) Uani 1 1 d . . . . .
H4A H 0.4988 1.0023 0.6277 0.031 Uiso 1 1 calc R U . . .
H4B H 0.5903 0.9470 0.6592 0.031 Uiso 1 1 calc R U . . .
C5 C 0.4090(2) 0.88225(16) 0.66350(11) 0.0249(6) Uani 1 1 d . . . . .
C6 C 0.3358(2) 0.82558(16) 0.66446(11) 0.0252(6) Uani 1 1 d . . . . .
H6 H 0.3036 0.8256 0.6960 0.030 Uiso 1 1 calc R U . . .
C7 C 0.3049(2) 0.76864(16) 0.62371(12) 0.0232(6) Uani 1 1 d . . . . .
C8 C 0.4331(2) 0.93623(17) 0.71316(12) 0.0294(6) Uani 1 1 d . . . . .
H8A H 0.5060 0.9308 0.7327 0.044 Uiso 1 1 calc R U . . .
H8B H 0.3887 0.9246 0.7397 0.044 Uiso 1 1 calc R U . . .
H8C H 0.4203 0.9884 0.6994 0.044 Uiso 1 1 calc R U . . .
C9 C 0.2252(2) 0.71296(17) 0.63532(12) 0.0274(6) Uani 1 1 d . . . . .
H9A H 0.1592 0.7214 0.6082 0.041 Uiso 1 1 calc R U . . .
H9B H 0.2157 0.7202 0.6742 0.041 Uiso 1 1 calc R U . . .
H9C H 0.2492 0.6611 0.6311 0.041 Uiso 1 1 calc R U . . .
C10 C 0.3046(2) 0.69789(16) 0.54068(11) 0.0212(5) Uani 1 1 d . . . . .
C11 C 0.2075(2) 0.70164(16) 0.50232(11) 0.0237(6) Uani 1 1 d . . . . .
C12 C 0.1730(2) 0.63896(17) 0.46811(12) 0.0292(6) Uani 1 1 d . . . . .
H12 H 0.1070 0.6408 0.4427 0.035 Uiso 1 1 calc R U . . .
C13 C 0.2325(3) 0.57437(17) 0.47040(13) 0.0320(7) Uani 1 1 d . . . . .
H13 H 0.2076 0.5322 0.4468 0.038 Uiso 1 1 calc R U . . .
C14 C 0.3291(2) 0.57129(16) 0.50737(12) 0.0277(6) Uani 1 1 d . . . . .
H14 H 0.3707 0.5271 0.5084 0.033 Uiso 1 1 calc R U . . .
C15 C 0.3658(2) 0.63214(16) 0.54303(11) 0.0235(6) Uani 1 1 d . . . . .
C16 C 0.1404(2) 0.77009(17) 0.49611(11) 0.0256(6) Uani 1 1 d . . . . .
C17 C 0.0351(2) 0.76253(19) 0.49731(13) 0.0328(7) Uani 1 1 d . . . . .
H17 H 0.0085 0.7142 0.5041 0.039 Uiso 1 1 calc R U . . .
C18 C -0.0309(2) 0.8252(2) 0.48859(14) 0.0368(8) Uani 1 1 d . . . . .
H18 H -0.1021 0.8192 0.4893 0.044 Uiso 1 1 calc R U . . .
C19 C 0.0067(2) 0.89611(19) 0.47892(13) 0.0343(7) Uani 1 1 d . . . . .
H19 H -0.0380 0.9390 0.4735 0.041 Uiso 1 1 calc R U . . .
C20 C 0.1110(2) 0.90384(18) 0.47723(13) 0.0319(7) Uani 1 1 d . . . . .
H20 H 0.1373 0.9521 0.4699 0.038 Uiso 1 1 calc R U . . .
C21 C 0.1762(2) 0.84201(17) 0.48606(12) 0.0274(6) Uani 1 1 d . . . . .
H21 H 0.2472 0.8485 0.4853 0.033 Uiso 1 1 calc R U . . .
C22 C 0.4697(2) 0.62524(15) 0.58200(12) 0.0241(6) Uani 1 1 d . . . . .
C23 C 0.5566(2) 0.61138(17) 0.55947(14) 0.0303(7) Uani 1 1 d . . . . .
H23 H 0.5492 0.6083 0.5194 0.036 Uiso 1 1 calc R U . . .
C24 C 0.6542(2) 0.60207(17) 0.59537(16) 0.0378(8) Uani 1 1 d . . . . .
H24 H 0.7131 0.5935 0.5796 0.045 Uiso 1 1 calc R U . . .
C25 C 0.6656(3) 0.60521(18) 0.65326(16) 0.0401(8) Uani 1 1 d . . . . .
H25 H 0.7320 0.5985 0.6776 0.048 Uiso 1 1 calc R U . . .
C26 C 0.5794(3) 0.61820(18) 0.67616(14) 0.0364(7) Uani 1 1 d . . . . .
H26 H 0.5868 0.6199 0.7163 0.044 Uiso 1 1 calc R U . . .
C27 C 0.4824(2) 0.62871(17) 0.64061(12) 0.0286(6) Uani 1 1 d . . . . .
H27 H 0.4241 0.6384 0.6566 0.034 Uiso 1 1 calc R U . . .
C28 C 0.7025(2) 0.96218(16) 0.45156(12) 0.0249(6) Uani 1 1 d . . . . .
H28A H 0.7785 0.9583 0.4660 0.030 Uiso 1 1 calc R U . . .
H28B H 0.6867 1.0121 0.4329 0.030 Uiso 1 1 calc R U . . .
C29 C 0.7082(2) 0.89437(16) 0.36568(11) 0.0233(6) Uani 1 1 d . . . . .
C30 C 0.6820(2) 0.83697(16) 0.32533(12) 0.0240(6) Uani 1 1 d . . . . .
H30 H 0.7183 0.8364 0.2954 0.029 Uiso 1 1 calc R U . . .
C31 C 0.6075(2) 0.77994(16) 0.32432(11) 0.0221(6) Uani 1 1 d . . . . .
C32 C 0.5919(2) 0.72510(17) 0.27534(12) 0.0271(6) Uani 1 1 d . . . . .
H32A H 0.6183 0.6751 0.2892 0.041 Uiso 1 1 calc R U . . .
H32B H 0.6295 0.7432 0.2471 0.041 Uiso 1 1 calc R U . . .
H32C H 0.5178 0.7213 0.2578 0.041 Uiso 1 1 calc R U . . .
C33 C 0.7886(2) 0.95123(18) 0.35640(13) 0.0295(7) Uani 1 1 d . . . . .
H33A H 0.7618 1.0027 0.3583 0.044 Uiso 1 1 calc R U . . .
H33B H 0.8041 0.9429 0.3189 0.044 Uiso 1 1 calc R U . . .
H33C H 0.8521 0.9448 0.3859 0.044 Uiso 1 1 calc R U . . .
C34 C 0.4750(2) 0.71371(15) 0.35602(10) 0.0197(5) Uani 1 1 d . . . . .
C35 C 0.3691(2) 0.73019(16) 0.33485(11) 0.0224(6) Uani 1 1 d . . . . .
C36 C 0.2970(2) 0.67128(16) 0.33124(12) 0.0243(6) Uani 1 1 d . . . . .
H36 H 0.2254 0.6817 0.3173 0.029 Uiso 1 1 calc R U . . .
C37 C 0.3283(2) 0.59802(17) 0.34763(12) 0.0266(6) Uani 1 1 d . . . . .
H37 H 0.2783 0.5586 0.3449 0.032 Uiso 1 1 calc R U . . .
C38 C 0.4326(2) 0.58239(16) 0.36807(11) 0.0248(6) Uani 1 1 d . . . . .
H38 H 0.4537 0.5321 0.3790 0.030 Uiso 1 1 calc R U . . .
C39 C 0.5072(2) 0.63951(16) 0.37281(11) 0.0225(6) Uani 1 1 d . . . . .
C40 C 0.3292(2) 0.80772(16) 0.31797(11) 0.0241(6) Uani 1 1 d . . . . .
C41 C 0.2453(2) 0.83511(18) 0.33871(13) 0.0287(6) Uani 1 1 d . . . . .
H41 H 0.2185 0.8055 0.3652 0.034 Uiso 1 1 calc R U . . .
C42 C 0.2002(2) 0.90490(19) 0.32134(14) 0.0368(7) Uani 1 1 d . . . . .
H42 H 0.1427 0.9223 0.3356 0.044 Uiso 1 1 calc R U . . .
C43 C 0.2391(3) 0.94916(19) 0.28328(15) 0.0384(8) Uani 1 1 d . . . . .
H43 H 0.2086 0.9969 0.2713 0.046 Uiso 1 1 calc R U . . .
C44 C 0.3230(2) 0.92288(18) 0.26279(13) 0.0346(7) Uani 1 1 d . . . . .
H44 H 0.3499 0.9528 0.2365 0.042 Uiso 1 1 calc R U . . .
C45 C 0.3679(2) 0.85348(17) 0.28025(12) 0.0287(6) Uani 1 1 d . . . . .
H45 H 0.4260 0.8368 0.2663 0.034 Uiso 1 1 calc R U . . .
C46 C 0.6184(2) 0.61813(16) 0.39485(11) 0.0234(6) Uani 1 1 d . . . . .
C47 C 0.6834(2) 0.65408(17) 0.44062(12) 0.0272(6) Uani 1 1 d . . . . .
H47 H 0.6582 0.6959 0.4584 0.033 Uiso 1 1 calc R U . . .
C48 C 0.7846(2) 0.62932(19) 0.46044(14) 0.0325(7) Uani 1 1 d . . . . .
H48 H 0.8275 0.6537 0.4922 0.039 Uiso 1 1 calc R U . . .
C49 C 0.8236(2) 0.56927(19) 0.43427(14) 0.0361(7) Uani 1 1 d . . . . .
H49 H 0.8933 0.5532 0.4476 0.043 Uiso 1 1 calc R U . . .
C50 C 0.7608(3) 0.53314(19) 0.38889(14) 0.0360(7) Uani 1 1 d . . . . .
H50 H 0.7869 0.4918 0.3709 0.043 Uiso 1 1 calc R U . . .
C51 C 0.6591(2) 0.55717(17) 0.36935(13) 0.0301(7) Uani 1 1 d . . . . .
H51 H 0.6162 0.5318 0.3381 0.036 Uiso 1 1 calc R U . . .
C61A C 0.732(2) 0.7983(14) 0.6274(10) 0.039(4) Uani 0.540(10) 1 d . . P A 1
H61A H 0.6673 0.7693 0.6265 0.047 Uiso 0.540(10) 1 calc R U P A 1
H61B H 0.7126 0.8525 0.6221 0.047 Uiso 0.540(10) 1 calc R U P A 1
Cl1A Cl 0.8133(2) 0.7870(4) 0.69351(9) 0.0572(12) Uani 0.540(10) 1 d . . P A 1
Cl2A Cl 0.7831(4) 0.7696(3) 0.57180(14) 0.0578(12) Uani 0.540(10) 1 d . . P A 1
C61B C 0.733(3) 0.8049(18) 0.6124(12) 0.055(7) Uani 0.460(10) 1 d . . P A 2
H61C H 0.7237 0.8527 0.5903 0.066 Uiso 0.460(10) 1 calc R U P A 2
H61D H 0.6661 0.7777 0.6054 0.066 Uiso 0.460(10) 1 calc R U P A 2
Cl1B Cl 0.7764(6) 0.8248(3) 0.6862(2) 0.0722(15) Uani 0.460(10) 1 d . . P A 2
Cl2B Cl 0.8311(4) 0.74682(18) 0.5914(2) 0.0481(11) Uani 0.460(10) 1 d . . P A 2
C62 C 0.0433(3) 0.8685(2) 0.63553(15) 0.0428(8) Uani 1 1 d . . . . .
H62A H 0.0108 0.8216 0.6173 0.051 Uiso 1 1 calc R U . . .
H62B H 0.1046 0.8799 0.6195 0.051 Uiso 1 1 calc R U . . .
Cl3 Cl 0.08303(10) 0.85398(10) 0.70806(4) 0.0898(5) Uani 1 1 d . . . . .
Cl4 Cl -0.04586(8) 0.94377(5) 0.61994(4) 0.0535(2) Uani 1 1 d . . . . .
C63 C 0.9051(3) 0.7117(2) 0.34537(17) 0.0510(9) Uani 1 1 d . . . . .
H63A H 0.8305 0.7128 0.3268 0.061 Uiso 1 1 calc R U . . .
H63B H 0.9109 0.7128 0.3870 0.061 Uiso 1 1 calc R U . . .
Cl5 Cl 0.96018(8) 0.62716(6) 0.32694(4) 0.0536(2) Uani 1 1 d . . . . .
Cl6 Cl 0.96525(9) 0.79219(7) 0.32521(5) 0.0656(3) Uani 1 1 d . . . . .
C64 C 0.0065(4) 0.3864(3) 0.31562(19) 0.0625(11) Uani 1 1 d . . . . .
H64A H 0.0475 0.3398 0.3141 0.075 Uiso 1 1 calc R U . . .
H64B H -0.0667 0.3751 0.2975 0.075 Uiso 1 1 calc R U . . .
Cl7 Cl 0.05197(7) 0.45852(6) 0.27743(5) 0.0552(2) Uani 1 1 d . . . . .
Cl8 Cl 0.01500(9) 0.41162(7) 0.38766(5) 0.0698(3) Uani 1 1 d . . . . .

loop_
_atom_site_aniso_label
_atom_site_aniso_U_11
_atom_site_aniso_U_22
_atom_site_aniso_U_33
_atom_site_aniso_U_23
_atom_site_aniso_U_13
_atom_site_aniso_U_12
Ni1 0.02114(17) 0.01731(18) 0.01891(17) -0.00232(13) 0.00435(13) -0.00133(13)
Ni2 0.01979(17) 0.01664(17) 0.01972(17) -0.00085(14) 0.00462(13) -0.00284(13)
Br1 0.02647(14) 0.02117(14) 0.02093(13) -0.00378(11) 0.00784(10) -0.00601(11)
N1 0.0243(12) 0.0221(12) 0.0195(11) -0.0041(9) 0.0058(9) -0.0016(9)
N2 0.0232(11) 0.0201(12) 0.0228(11) -0.0006(10) 0.0058(9) -0.0030(9)
N3 0.0251(12) 0.0199(12) 0.0217(11) -0.0001(9) 0.0038(9) 0.0000(9)
N4 0.0223(11) 0.0200(12) 0.0204(11) -0.0016(9) 0.0047(9) 0.0024(9)
N5 0.0205(11) 0.0218(12) 0.0213(11) 0.0003(10) 0.0022(9) -0.0017(9)
N6 0.0205(11) 0.0180(11) 0.0216(11) 0.0015(9) 0.0038(9) -0.0010(9)
C1 0.0258(15) 0.0220(15) 0.0308(15) -0.0038(12) 0.0042(12) -0.0066(12)
C2 0.0258(14) 0.0187(14) 0.0238(14) -0.0032(11) 0.0012(11) 0.0001(11)
C3 0.0225(14) 0.0181(14) 0.0263(14) 0.0022(11) 0.0026(11) -0.0032(11)
C4 0.0289(15) 0.0232(15) 0.0236(14) -0.0066(12) 0.0036(11) -0.0024(12)
C5 0.0299(15) 0.0234(15) 0.0202(13) -0.0017(11) 0.0029(11) 0.0071(12)
C6 0.0300(15) 0.0262(15) 0.0203(13) -0.0010(12) 0.0074(11) 0.0043(12)
C7 0.0217(13) 0.0237(14) 0.0245(13) 0.0036(12) 0.0058(11) 0.0059(11)
C8 0.0372(16) 0.0276(16) 0.0238(14) -0.0043(12) 0.0076(12) -0.0008(13)
C9 0.0307(15) 0.0278(16) 0.0249(14) -0.0015(12) 0.0087(12) -0.0014(12)
C10 0.0238(13) 0.0221(14) 0.0189(12) 0.0015(11) 0.0073(10) -0.0036(11)
C11 0.0265(14) 0.0230(14) 0.0221(13) 0.0020(11) 0.0064(11) -0.0052(11)
C12 0.0303(15) 0.0296(16) 0.0260(14) 0.0012(13) 0.0028(12) -0.0069(13)
C13 0.0437(18) 0.0227(15) 0.0282(15) -0.0065(13) 0.0051(13) -0.0094(13)
C14 0.0383(17) 0.0179(14) 0.0276(15) 0.0002(12) 0.0089(13) 0.0003(12)
C15 0.0290(15) 0.0217(14) 0.0216(13) 0.0022(11) 0.0095(11) -0.0008(12)
C16 0.0244(14) 0.0304(16) 0.0199(13) -0.0017(12) 0.0003(11) -0.0004(12)
C17 0.0274(15) 0.0375(18) 0.0328(16) 0.0057(14) 0.0055(13) -0.0054(13)
C18 0.0243(15) 0.052(2) 0.0346(16) 0.0023(15) 0.0080(13) 0.0059(14)
C19 0.0323(17) 0.0369(18) 0.0307(16) -0.0046(14) 0.0002(13) 0.0099(14)
C20 0.0342(17) 0.0266(16) 0.0307(15) -0.0016(13) -0.0023(13) 0.0005(13)
C21 0.0230(14) 0.0287(16) 0.0289(15) -0.0010(13) 0.0019(12) 0.0001(12)
C22 0.0283(14) 0.0146(13) 0.0298(15) 0.0011(11) 0.0072(12) -0.0002(11)
C23 0.0360(17) 0.0205(15) 0.0372(16) 0.0001(13) 0.0143(13) -0.0001(13)
C24 0.0303(16) 0.0202(16) 0.065(2) 0.0042(15) 0.0163(16) 0.0021(13)
C25 0.0309(17) 0.0210(16) 0.061(2) -0.0045(16) -0.0064(15) -0.0018(13)
C26 0.0418(18) 0.0246(16) 0.0369(17) -0.0050(14) -0.0037(14) 0.0045(14)
C27 0.0328(16) 0.0234(15) 0.0290(15) -0.0031(12) 0.0055(12) 0.0043(12)
C28 0.0261(14) 0.0194(14) 0.0285(14) -0.0016(12) 0.0042(12) -0.0058(11)
C29 0.0212(13) 0.0227(14) 0.0250(14) 0.0066(12) 0.0034(11) -0.0011(11)
C30 0.0238(14) 0.0274(15) 0.0219(13) 0.0032(12) 0.0072(11) -0.0003(12)
C31 0.0209(13) 0.0234(15) 0.0205(13) 0.0038(11) 0.0012(10) 0.0034(11)
C32 0.0306(15) 0.0282(16) 0.0247(14) -0.0001(12) 0.0111(12) -0.0022(12)
C33 0.0245(15) 0.0327(17) 0.0311(15) 0.0019(13) 0.0056(12) -0.0065(12)
C34 0.0252(14) 0.0202(14) 0.0140(12) -0.0032(10) 0.0049(10) -0.0044(11)
C35 0.0268(14) 0.0239(15) 0.0165(12) -0.0024(11) 0.0048(11) -0.0017(12)
C36 0.0228(14) 0.0275(15) 0.0234(13) -0.0032(12) 0.0064(11) -0.0038(11)
C37 0.0306(15) 0.0249(15) 0.0250(14) -0.0024(12) 0.0077(12) -0.0095(12)
C38 0.0331(15) 0.0196(14) 0.0224(13) 0.0000(11) 0.0081(11) -0.0045(12)
C39 0.0291(15) 0.0219(14) 0.0167(12) -0.0011(11) 0.0055(11) -0.0005(11)
C40 0.0225(14) 0.0251(15) 0.0225(13) -0.0041(12) 0.0004(11) -0.0019(11)
C41 0.0256(15) 0.0305(16) 0.0293(15) -0.0026(13) 0.0047(12) 0.0007(12)
C42 0.0302(16) 0.0366(19) 0.0409(18) -0.0070(15) 0.0025(14) 0.0053(14)
C43 0.0374(18) 0.0241(16) 0.0453(19) -0.0028(15) -0.0088(15) 0.0048(14)
C44 0.0386(18) 0.0268(16) 0.0339(16) 0.0061(14) -0.0020(14) -0.0039(14)
C45 0.0301(15) 0.0287(16) 0.0249(14) 0.0016(12) 0.0007(12) 0.0000(12)
C46 0.0275(14) 0.0204(14) 0.0236(13) 0.0038(11) 0.0087(11) -0.0006(11)
C47 0.0307(15) 0.0243(15) 0.0282(15) 0.0023(12) 0.0098(12) 0.0003(12)
C48 0.0269(15) 0.0344(18) 0.0352(16) 0.0041(14) 0.0042(13) -0.0010(13)
C49 0.0280(16) 0.0370(18) 0.0454(19) 0.0106(15) 0.0122(14) 0.0063(14)
C50 0.0399(18) 0.0295(17) 0.0416(18) 0.0021(14) 0.0152(15) 0.0080(14)
C51 0.0365(17) 0.0262(16) 0.0291(15) -0.0008(13) 0.0105(13) 0.0025(13)
C61A 0.039(5) 0.030(6) 0.042(9) 0.011(6) -0.003(6) 0.014(5)
Cl1A 0.0454(13) 0.090(3) 0.0344(9) 0.0009(12) 0.0049(8) -0.0048(14)
Cl2A 0.066(2) 0.068(2) 0.0414(13) -0.0074(13) 0.0177(14) -0.0248(19)
C61B 0.044(7) 0.043(8) 0.068(19) 0.020(9) -0.008(11) -0.002(6)
Cl1B 0.099(3) 0.067(3) 0.0652(19) -0.0042(18) 0.049(2) -0.010(2)
Cl2B 0.049(2) 0.0377(13) 0.062(2) -0.0063(13) 0.0229(18) -0.0048(12)
C62 0.044(2) 0.044(2) 0.0414(19) -0.0002(16) 0.0091(15) 0.0093(16)
Cl3 0.0709(7) 0.1652(14) 0.0339(5) 0.0109(7) 0.0126(5) 0.0639(9)
Cl4 0.0645(6) 0.0390(5) 0.0573(6) 0.0047(4) 0.0144(5) 0.0129(4)
C63 0.053(2) 0.053(2) 0.050(2) 0.0041(19) 0.0190(18) 0.0068(19)
Cl5 0.0605(6) 0.0570(6) 0.0474(5) 0.0024(4) 0.0207(4) 0.0102(5)
Cl6 0.0605(6) 0.0581(6) 0.0843(8) -0.0078(6) 0.0291(6) -0.0154(5)
C64 0.062(3) 0.053(3) 0.068(3) 0.005(2) 0.003(2) -0.005(2)
Cl7 0.0441(5) 0.0540(6) 0.0676(6) 0.0052(5) 0.0124(4) 0.0031(4)
Cl8 0.0655(7) 0.0744(8) 0.0700(7) 0.0086(6) 0.0160(5) 0.0016(6)

loop_
_atom_type_symbol
_atom_type_description
_atom_type_scat_dispersion_real
_atom_type_scat_dispersion_imag
_atom_type_scat_source
C C 0.0033 0.0016 'International Tables Vol C Tables 4.2.6.8 and 6.1.1.4'
H H 0.0000 0.0000 'International Tables Vol C Tables 4.2.6.8 and 6.1.1.4'
N N 0.0061 0.0033 'International Tables Vol C Tables 4.2.6.8 and 6.1.1.4'
Cl Cl 0.1484 0.1585 'International Tables Vol C Tables 4.2.6.8 and 6.1.1.4'
Br Br -0.2901 2.4595 'International Tables Vol C Tables 4.2.6.8 and 6.1.1.4'
Ni Ni 0.3393 1.1124 'International Tables Vol C Tables 4.2.6.8 and 6.1.1.4'

loop_
_geom_angle_atom_site_label_1
_geom_angle_atom_site_label_2
_geom_angle_atom_site_label_3
_geom_angle
_geom_angle_site_symmetry_1
_geom_angle_site_symmetry_3
_geom_angle_publ_flag
N1 Ni1 N3 82.82(10) . . ?
N1 Ni1 N4 178.75(10) . . ?
N3 Ni1 N4 95.93(10) . . ?
N1 Ni1 Br1 85.70(7) . . ?
N3 Ni1 Br1 168.33(7) . . ?
N4 Ni1 Br1 95.55(7) . . ?
N2 Ni2 N5 83.03(10) . . ?
N2 Ni2 N6 177.90(10) . . ?
N5 Ni2 N6 95.36(10) . . ?
N2 Ni2 Br1 85.83(7) . . ?
N5 Ni2 Br1 168.84(7) . . ?
N6 Ni2 Br1 95.76(7) . . ?
Ni1 Br1 Ni2 105.821(15) . . ?
C2 N1 N2 108.1(2) . . ?
C2 N1 Ni1 120.30(18) . . ?
N2 N1 Ni1 131.62(18) . . ?
C3 N2 N1 108.7(2) . . ?
C3 N2 Ni2 120.29(19) . . ?
N1 N2 Ni2 131.00(18) . . ?
C5 N3 C4 117.3(2) . . ?
C5 N3 Ni1 126.2(2) . . ?
C4 N3 Ni1 116.46(17) . . ?
C7 N4 C10 115.9(2) . . ?
C7 N4 Ni1 124.8(2) . . ?
C10 N4 Ni1 119.30(17) . . ?
C29 N5 C28 117.2(2) . . ?
C29 N5 Ni2 126.76(19) . . ?
C28 N5 Ni2 116.05(17) . . ?
C31 N6 C34 116.7(2) . . ?
C31 N6 Ni2 125.58(19) . . ?
C34 N6 Ni2 117.64(16) . . ?
C2 C1 C3 104.1(2) . . ?
N1 C2 C1 109.7(2) . . ?
N1 C2 C4 113.4(2) . . ?
C1 C2 C4 136.9(3) . . ?
N2 C3 C1 109.5(2) . . ?
N2 C3 C28 113.4(2) . . ?
C1 C3 C28 137.1(3) . . ?
C2 C4 N3 107.0(2) . . ?
N3 C5 C6 122.7(3) . . ?
N3 C5 C8 119.5(3) . . ?
C6 C5 C8 117.8(3) . . ?
C5 C6 C7 126.8(3) . . ?
N4 C7 C6 123.5(3) . . ?
N4 C7 C9 120.1(3) . . ?
C6 C7 C9 116.3(2) . . ?
C15 C10 C11 119.8(3) . . ?
C15 C10 N4 119.3(2) . . ?
C11 C10 N4 120.9(2) . . ?
C12 C11 C10 118.9(3) . . ?
C12 C11 C16 118.3(3) . . ?
C10 C11 C16 122.8(3) . . ?
C13 C12 C11 121.4(3) . . ?
C12 C13 C14 119.6(3) . . ?
C13 C14 C15 120.8(3) . . ?
C14 C15 C10 119.3(3) . . ?
C14 C15 C22 118.3(3) . . ?
C10 C15 C22 122.3(3) . . ?
C21 C16 C17 117.8(3) . . ?
C21 C16 C11 122.6(3) . . ?
C17 C16 C11 119.6(3) . . ?
C18 C17 C16 120.8(3) . . ?
C19 C18 C17 120.3(3) . . ?
C18 C19 C20 119.2(3) . . ?
C21 C20 C19 120.4(3) . . ?
C20 C21 C16 121.5(3) . . ?
C27 C22 C23 118.6(3) . . ?
C27 C22 C15 121.9(3) . . ?
C23 C22 C15 119.5(3) . . ?
C22 C23 C24 120.5(3) . . ?
C25 C24 C23 120.4(3) . . ?
C24 C25 C26 119.6(3) . . ?
C27 C26 C25 120.2(3) . . ?
C22 C27 C26 120.8(3) . . ?
C3 C28 N5 107.2(2) . . ?
N5 C29 C30 122.4(3) . . ?
N5 C29 C33 120.7(3) . . ?
C30 C29 C33 116.9(2) . . ?
C29 C30 C31 126.7(3) . . ?
N6 C31 C30 123.0(3) . . ?
N6 C31 C32 120.4(2) . . ?
C30 C31 C32 116.6(2) . . ?
C39 C34 C35 120.6(2) . . ?
C39 C34 N6 120.0(2) . . ?
C35 C34 N6 119.4(2) . . ?
C36 C35 C34 118.5(3) . . ?
C36 C35 C40 117.9(2) . . ?
C34 C35 C40 123.5(2) . . ?
C37 C36 C35 121.1(3) . . ?
C38 C37 C36 119.8(3) . . ?
C37 C38 C39 121.0(3) . . ?
C38 C39 C34 118.9(3) . . ?
C38 C39 C46 117.9(3) . . ?
C34 C39 C46 123.2(2) . . ?
C45 C40 C41 117.8(3) . . ?
C45 C40 C35 123.4(3) . . ?
C41 C40 C35 118.7(3) . . ?
C42 C41 C40 121.2(3) . . ?
C43 C42 C41 120.0(3) . . ?
C42 C43 C44 119.2(3) . . ?
C45 C44 C43 120.6(3) . . ?
C44 C45 C40 121.0(3) . . ?
C47 C46 C51 117.9(3) . . ?
C47 C46 C39 123.5(3) . . ?
C51 C46 C39 118.6(3) . . ?
C48 C47 C46 120.6(3) . . ?
C47 C48 C49 120.6(3) . . ?
C50 C49 C48 119.7(3) . . ?
C49 C50 C51 119.9(3) . . ?
C50 C51 C46 121.4(3) . . ?
Cl2A C61A Cl1A 114.5(15) . . ?
Cl1B C61B Cl2B 107.4(18) . . ?
Cl3 C62 Cl4 111.6(2) . . ?
Cl6 C63 Cl5 112.3(2) . . ?
Cl7 C64 Cl8 112.2(2) . . ?

loop_
_geom_bond_atom_site_label_1
_geom_bond_atom_site_label_2
_geom_bond_distance
_geom_bond_site_symmetry_2
_geom_bond_publ_flag
Ni1 N1 1.841(2) . ?
Ni1 N3 1.879(2) . ?
Ni1 N4 1.892(2) . ?
Ni1 Br1 2.3646(4) . ?
Ni2 N2 1.836(2) . ?
Ni2 N5 1.877(2) . ?
Ni2 N6 1.885(2) . ?
Ni2 Br1 2.3756(4) . ?
N1 C2 1.341(4) . ?
N1 N2 1.354(3) . ?
N2 C3 1.337(3) . ?
N3 C5 1.331(4) . ?
N3 C4 1.487(4) . ?
N4 C7 1.336(3) . ?
N4 C10 1.443(4) . ?
N5 C29 1.329(4) . ?
N5 C28 1.487(3) . ?
N6 C31 1.333(3) . ?
N6 C34 1.445(3) . ?
C1 C2 1.394(4) . ?
C1 C3 1.395(4) . ?
C2 C4 1.486(4) . ?
C3 C28 1.483(4) . ?
C5 C6 1.394(4) . ?
C5 C8 1.507(4) . ?
C6 C7 1.401(4) . ?
C7 C9 1.510(4) . ?
C10 C15 1.408(4) . ?
C10 C11 1.409(4) . ?
C11 C12 1.394(4) . ?
C11 C16 1.486(4) . ?
C12 C13 1.378(4) . ?
C13 C14 1.388(4) . ?
C14 C15 1.393(4) . ?
C15 C22 1.487(4) . ?
C16 C21 1.393(4) . ?
C16 C17 1.404(4) . ?
C17 C18 1.395(5) . ?
C18 C19 1.383(5) . ?
C19 C20 1.395(5) . ?
C20 C21 1.376(4) . ?
C22 C27 1.387(4) . ?
C22 C23 1.395(4) . ?
C23 C24 1.397(5) . ?
C24 C25 1.371(5) . ?
C25 C26 1.389(5) . ?
C26 C27 1.389(4) . ?
C29 C30 1.393(4) . ?
C29 C33 1.513(4) . ?
C30 C31 1.404(4) . ?
C31 C32 1.504(4) . ?
C34 C39 1.407(4) . ?
C34 C35 1.410(4) . ?
C35 C36 1.399(4) . ?
C35 C40 1.489(4) . ?
C36 C37 1.387(4) . ?
C37 C38 1.386(4) . ?
C38 C39 1.396(4) . ?
C39 C46 1.497(4) . ?
C40 C45 1.394(4) . ?
C40 C41 1.399(4) . ?
C41 C42 1.391(5) . ?
C42 C43 1.386(5) . ?
C43 C44 1.389(5) . ?
C44 C45 1.384(4) . ?
C46 C47 1.392(4) . ?
C46 C51 1.402(4) . ?
C47 C48 1.388(4) . ?
C48 C49 1.388(5) . ?
C49 C50 1.375(5) . ?
C50 C51 1.389(4) . ?
C61A Cl2A 1.70(2) . ?
C61A Cl1A 1.73(2) . ?
C61B Cl1B 1.78(3) . ?
C61B Cl2B 1.81(3) . ?
C62 Cl3 1.730(4) . ?
C62 Cl4 1.759(4) . ?
C63 Cl6 1.746(4) . ?
C63 Cl5 1.758(4) . ?
C64 Cl7 1.752(4) . ?
C64 Cl8 1.771(5) . ?
